data_7713050
loop_
_publ_author_name
'Shekhovtsov, Nikita'
'Nikolaenkova, Elena B.'
'Vorob'eva, Sofia'
'Plyusnin, Victor F.'
'Vinogradova, Katerina A.'
'Sukhikh, Taisiya'
'Tikhonov, Alexsei Ya.'
'Bushuev, Mark B.'

_publ_section_title
;
 Luminescence of ESIPT-capable zinc(II) complexes with a
 1-hydroxy-1H-imidazole-based ligand: exploring the impact of substitution
 in the proton-donating moiety
;
_journal_name_full 'Dalton Transactions'
_journal_paper_doi 10.1039/D3DT01190A
_journal_year 2023
_chemical_formula_moiety 'C19 H15 N5 O'
_chemical_formula_sum 'C19 H15 N5 O'
_chemical_formula_weight 329.36
_space_group_crystal_system triclinic
_space_group_IT_number 2
_space_group_name_Hall '-P 1'
_space_group_name_H-M_alt 'P -1'
_atom_sites_solution_hydrogens geom
_atom_sites_solution_primary dual
_audit_creation_date 2023-03-02
_audit_creation_method
;
Olex2 1.3
(compiled 2020.11.12 svn.r5f609507 for OlexSys, GUI svn.r6408)
;
_audit_update_record
;
2023-04-20 deposited with the CCDC.	2023-05-16 downloaded from the CCDC.
;
_cell_angle_alpha 86.8720(10)
_cell_angle_beta 85.8610(10)
_cell_angle_gamma 86.4890(10)
_cell_formula_units_Z 4
_cell_length_a 7.2450(2)
_cell_length_b 10.2741(4)
_cell_length_c 21.3089(7)
_cell_measurement_reflns_used 5526
_cell_measurement_temperature 250.0
_cell_measurement_theta_max 25.35
_cell_measurement_theta_min 2.25
_cell_volume 1577.04(9)
_computing_cell_refinement 'Bruker SAINT'
_computing_data_collection 'Bruker APEX3'
_computing_data_reduction 'Bruker SAINT'
_computing_molecular_graphics 'Olex2 1.3 (Dolomanov et al., 2009)'
_computing_publication_material 'Olex2 1.3 (Dolomanov et al., 2009)'
_computing_structure_refinement 'SHELXL 2017/1 (Sheldrick, 2015)'
_computing_structure_solution 'SHELXT 2018/2 (Sheldrick, 2018)'
_diffrn_ambient_temperature 250.0
_diffrn_detector_area_resol_mean 7.41
_diffrn_measured_fraction_theta_full 0.999
_diffrn_measured_fraction_theta_max 0.999
_diffrn_measurement_device 'three-circle diffractometer'
_diffrn_measurement_device_type 'Bruker D8 Venture diffractometer'
_diffrn_measurement_method '\f and \w scans'
_diffrn_radiation_monochromator 'Incoatec HELIOS multilayer mirrors'
_diffrn_radiation_type MoK\a
_diffrn_radiation_wavelength 0.71073
_diffrn_reflns_av_R_equivalents 0.0636
_diffrn_reflns_av_unetI/netI 0.0627
_diffrn_reflns_Laue_measured_fraction_full 0.999
_diffrn_reflns_Laue_measured_fraction_max 0.999
_diffrn_reflns_limit_h_max 8
_diffrn_reflns_limit_h_min -8
_diffrn_reflns_limit_k_max 12
_diffrn_reflns_limit_k_min -12
_diffrn_reflns_limit_l_max 25
_diffrn_reflns_limit_l_min -25
_diffrn_reflns_number 23122
_diffrn_reflns_point_group_measured_fraction_full 0.999
_diffrn_reflns_point_group_measured_fraction_max 0.999
_diffrn_reflns_theta_full 25.242
_diffrn_reflns_theta_max 25.675
_diffrn_reflns_theta_min 2.164
_diffrn_source 'Incoatec IuS3.0 microfocus X-ray tube'
_diffrn_source_current 1.4
_diffrn_source_power 0.07
_diffrn_source_voltage 50.0
_diffrn_standards_number 0
_exptl_absorpt_coefficient_mu 0.091
_exptl_absorpt_correction_T_max 0.7453
_exptl_absorpt_correction_T_min 0.6711
_exptl_absorpt_correction_type multi-scan
_exptl_absorpt_process_details 'SADABS-2016/2 (Bruker,2016/2) was used for absorption correction.'
_exptl_crystal_colour 'light yellow'
_exptl_crystal_colour_modifier light
_exptl_crystal_colour_primary yellow
_exptl_crystal_density_diffrn 1.387
_exptl_crystal_description plate
_exptl_crystal_F_000 688
_exptl_crystal_preparation Luminescent
_exptl_crystal_size_max 0.15
_exptl_crystal_size_mid 0.08
_exptl_crystal_size_min 0.03
_refine_diff_density_max 0.205
_refine_diff_density_min -0.188
_refine_diff_density_rms 0.039
_refine_ls_extinction_method none
_refine_ls_goodness_of_fit_ref 1.029
_refine_ls_hydrogen_treatment constr
_refine_ls_matrix_type full
_refine_ls_number_parameters 455
_refine_ls_number_reflns 5971
_refine_ls_number_restraints 0
_refine_ls_restrained_S_all 1.029
_refine_ls_R_factor_all 0.1038
_refine_ls_R_factor_gt 0.0543
_refine_ls_shift/su_max 0.000
_refine_ls_shift/su_mean 0.000
_refine_ls_structure_factor_coef Fsqd
_refine_ls_weighting_details 'w=1/[\s^2^(Fo^2^)+(0.0511P)^2^+0.2288P] where P=(Fo^2^+2Fc^2^)/3'
_refine_ls_weighting_scheme calc
_refine_ls_wR_factor_gt 0.1174
_refine_ls_wR_factor_ref 0.1428
_reflns_Friedel_coverage 0.000
_reflns_number_gt 3462
_reflns_number_total 5971
_reflns_threshold_expression 'I > 2\s(I)'
_cod_data_source_file d3dt01190a2.cif
_cod_data_source_block gr-hl-72
_cod_database_code 7713050
_shelx_shelxl_version_number 2017/1
_shelx_space_group_comment
;
The symmetry employed for this shelxl refinement is uniquely defined
by the following loop, which should always be used as a source of
symmetry information in preference to the above space-group names.
They are only intended as comments.
;
_shelx_estimated_absorpt_t_max 0.997
_shelx_estimated_absorpt_t_min 0.986
_olex2_refinement_description
;
1. Fixed Uiso
 At 1.2 times of:
  All C(H) groups
 At 1.5 times of:
  All C(H,H,H) groups, All O(H) groups
2.a Aromatic/amide H refined with riding coordinates:
 C23(H23), C19(H19), C16(H16), C4(H4), C28(H28), C11(H11), C13(H13), C35(H35),
 C12(H12), C38(H38), C22(H22), C26(H26), C2(H2), C21(H21), C18(H18), C3(H3),
 C20(H20), C1(H1A), C27(H27), C37(H37), C36(H36), C17(H17)
2.b Idealised Me refined as rotating group:
 C9(H9A,H9B,H9C), C32(H32A,H32B,H32C)
2.c Idealised tetrahedral OH refined as rotating group:
 O1(H1), O2(H2A)
;
_olex2_submission_special_instructions 'No special instructions were received'

loop_
_space_group_symop_operation_xyz
'x, y, z'
'-x, -y, -z'

loop_
_atom_site_label
_atom_site_type_symbol
_atom_site_fract_x
_atom_site_fract_y
_atom_site_fract_z
_atom_site_U_iso_or_equiv
_atom_site_adp_type
_atom_site_occupancy
_atom_site_site_symmetry_order
_atom_site_calc_flag
_atom_site_refinement_flags_posn
_atom_site_refinement_flags_adp
_atom_site_refinement_flags_occupancy
_atom_site_disorder_assembly
_atom_site_disorder_group
O1 O 0.2889(3) 0.45245(18) 0.34932(8) 0.0623(5) Uani 1 1 d . . . . .
H1 H 0.331835 0.388199 0.329949 0.093 Uiso 1 1 calc R U . . .
O2 O 0.2489(3) 0.3848(2) -0.10039(10) 0.0685(6) Uani 1 1 d . . . . .
H2A H 0.288920 0.444524 -0.124403 0.103 Uiso 1 1 calc R U . . .
N2 N 0.2875(3) 0.4227(2) 0.41345(9) 0.0451(5) Uani 1 1 d . . . . .
N4 N 0.1880(3) 0.61495(19) 0.58334(10) 0.0455(5) Uani 1 1 d . . . . .
N7 N 0.4666(3) 0.0559(2) 0.09064(9) 0.0485(5) Uani 1 1 d . . . . .
N3 N 0.3063(3) 0.31144(19) 0.50374(10) 0.0469(5) Uani 1 1 d . . . . .
N8 N 0.6396(3) 0.3269(2) -0.01093(10) 0.0503(6) Uani 1 1 d . . . . .
N9 N 0.3818(3) 0.3424(2) -0.05941(10) 0.0491(5) Uani 1 1 d . . . . .
N5 N 0.0511(3) 0.8458(2) 0.70131(10) 0.0574(6) Uani 1 1 d . . . . .
N10 N 0.5069(3) 0.5376(2) -0.14468(10) 0.0555(6) Uani 1 1 d . . . . .
N6 N 0.4460(3) -0.1983(2) 0.21423(10) 0.0571(6) Uani 1 1 d . . . . .
N1 N 0.4056(3) 0.2062(2) 0.34410(10) 0.0552(6) Uani 1 1 d . . . . .
C15 C 0.1066(3) 0.8029(2) 0.64443(12) 0.0456(6) Uani 1 1 d . . . . .
C6 C 0.3204(3) 0.3029(2) 0.44184(12) 0.0435(6) Uani 1 1 d . . . . .
C7 C 0.2627(3) 0.4406(2) 0.51409(12) 0.0434(6) Uani 1 1 d . . . . .
C25 C 0.5228(4) -0.0231(2) 0.13889(11) 0.0452(6) Uani 1 1 d . . . . .
C8 C 0.2494(3) 0.5132(2) 0.45733(12) 0.0438(6) Uani 1 1 d . . . . .
C14 C 0.1621(3) 0.6606(2) 0.64130(12) 0.0454(6) Uani 1 1 d . . . . .
C30 C 0.5205(4) 0.2357(2) 0.01513(11) 0.0461(6) Uani 1 1 d . . . . .
C29 C 0.5788(4) 0.1497(3) 0.06795(12) 0.0473(6) Uani 1 1 d . . . . .
C5 C 0.3734(3) 0.1877(2) 0.40661(12) 0.0452(6) Uani 1 1 d . . . . .
C10 C 0.2381(3) 0.4876(2) 0.57780(12) 0.0459(6) Uani 1 1 d . . . . .
C31 C 0.3572(4) 0.2437(3) -0.01451(12) 0.0482(6) Uani 1 1 d . . . . .
C33 C 0.5509(4) 0.3910(2) -0.05663(12) 0.0468(6) Uani 1 1 d . . . . .
C34 C 0.6212(4) 0.4912(2) -0.10055(12) 0.0473(6) Uani 1 1 d . . . . .
C24 C 0.3930(4) -0.1237(3) 0.16401(12) 0.0485(7) Uani 1 1 d . . . . .
C23 C 0.2285(4) -0.1391(3) 0.13790(13) 0.0545(7) Uani 1 1 d . . . . .
H23 H 0.195996 -0.087052 0.102290 0.065 Uiso 1 1 calc R U . . .
C19 C 0.0020(4) 0.9740(3) 0.70418(14) 0.0605(8) Uani 1 1 d . . . . .
H19 H -0.038494 1.005523 0.743737 0.073 Uiso 1 1 calc R U . . .
C16 C 0.1127(4) 0.8848(3) 0.59114(13) 0.0579(7) Uani 1 1 d . . . . .
H16 H 0.149970 0.851510 0.551695 0.070 Uiso 1 1 calc R U . . .
C9 C 0.2105(4) 0.6532(2) 0.43944(13) 0.0601(8) Uani 1 1 d . . . . .
H9A H 0.231054 0.667163 0.394155 0.090 Uiso 1 1 calc R U . . .
H9B H 0.292297 0.705598 0.460254 0.090 Uiso 1 1 calc R U . . .
H9C H 0.082652 0.678393 0.452230 0.090 Uiso 1 1 calc R U . . .
C4 C 0.3936(4) 0.0655(3) 0.43699(13) 0.0592(8) Uani 1 1 d . . . . .
H4 H 0.364788 0.054573 0.480605 0.071 Uiso 1 1 calc R U . . .
C28 C 0.7474(4) 0.1684(3) 0.09289(12) 0.0554(7) Uani 1 1 d . . . . .
H28 H 0.822089 0.235519 0.076375 0.066 Uiso 1 1 calc R U . . .
C11 C 0.2662(4) 0.4030(3) 0.63011(13) 0.0543(7) Uani 1 1 d . . . . .
H11 H 0.302024 0.314510 0.625083 0.065 Uiso 1 1 calc R U . . .
C13 C 0.1871(4) 0.5817(3) 0.69550(13) 0.0541(7) Uani 1 1 d . . . . .
H13 H 0.168086 0.616448 0.735516 0.065 Uiso 1 1 calc R U . . .
C35 C 0.7998(4) 0.5335(3) -0.09825(13) 0.0566(7) Uani 1 1 d . . . . .
H35 H 0.876035 0.501239 -0.066374 0.068 Uiso 1 1 calc R U . . .
C12 C 0.2404(4) 0.4516(3) 0.68940(13) 0.0598(8) Uani 1 1 d . . . . .
H12 H 0.259024 0.396523 0.725334 0.072 Uiso 1 1 calc R U . . .
C38 C 0.5731(4) 0.6259(3) -0.18813(14) 0.0632(8) Uani 1 1 d . . . . .
H38 H 0.494925 0.659094 -0.219288 0.076 Uiso 1 1 calc R U . . .
C22 C 0.1110(4) -0.2310(3) 0.16393(14) 0.0623(8) Uani 1 1 d . . . . .
H22 H -0.002171 -0.242251 0.146540 0.075 Uiso 1 1 calc R U . . .
C26 C 0.6892(4) -0.0123(3) 0.16556(13) 0.0582(7) Uani 1 1 d . . . . .
H26 H 0.725278 -0.070195 0.198718 0.070 Uiso 1 1 calc R U . . .
C2 C 0.4917(4) -0.0211(3) 0.33851(15) 0.0617(8) Uani 1 1 d . . . . .
H2 H 0.534668 -0.091249 0.313782 0.074 Uiso 1 1 calc R U . . .
C21 C 0.1628(4) -0.3063(3) 0.21603(14) 0.0622(8) Uani 1 1 d . . . . .
H21 H 0.085738 -0.369660 0.235130 0.075 Uiso 1 1 calc R U . . .
C18 C 0.0071(4) 1.0610(3) 0.65374(14) 0.0630(8) Uani 1 1 d . . . . .
H18 H -0.027417 1.149829 0.658496 0.076 Uiso 1 1 calc R U . . .
C3 C 0.4565(4) -0.0398(3) 0.40236(15) 0.0667(8) Uani 1 1 d . . . . .
H3 H 0.475013 -0.123041 0.422211 0.080 Uiso 1 1 calc R U . . .
C20 C 0.3296(4) -0.2862(3) 0.23913(13) 0.0610(8) Uani 1 1 d . . . . .
H20 H 0.364373 -0.337407 0.274728 0.073 Uiso 1 1 calc R U . . .
C1 C 0.4629(4) 0.1015(3) 0.31161(14) 0.0620(8) Uani 1 1 d . . . . .
H1A H 0.484579 0.113056 0.267693 0.074 Uiso 1 1 calc R U . . .
C27 C 0.8019(4) 0.0867(3) 0.14201(13) 0.0640(8) Uani 1 1 d . . . . .
H27 H 0.914723 0.097430 0.159730 0.077 Uiso 1 1 calc R U . . .
C37 C 0.7472(5) 0.6701(3) -0.18958(14) 0.0671(8) Uani 1 1 d . . . . .
H37 H 0.788164 0.731100 -0.221231 0.080 Uiso 1 1 calc R U . . .
C36 C 0.8611(4) 0.6234(3) -0.14377(14) 0.0609(8) Uani 1 1 d . . . . .
H36 H 0.981247 0.652985 -0.143560 0.073 Uiso 1 1 calc R U . . .
C32 C 0.1834(4) 0.1741(3) -0.00667(13) 0.0640(8) Uani 1 1 d . . . . .
H32A H 0.079089 0.235047 -0.014719 0.096 Uiso 1 1 calc R U . . .
H32B H 0.168056 0.136600 0.036024 0.096 Uiso 1 1 calc R U . . .
H32C H 0.189025 0.105123 -0.036174 0.096 Uiso 1 1 calc R U . . .
C17 C 0.0639(4) 1.0158(3) 0.59585(14) 0.0684(9) Uani 1 1 d . . . . .
H17 H 0.069409 1.073072 0.559927 0.082 Uiso 1 1 calc R U . . .

loop_
_atom_site_aniso_label
_atom_site_aniso_U_11
_atom_site_aniso_U_22
_atom_site_aniso_U_33
_atom_site_aniso_U_23
_atom_site_aniso_U_13
_atom_site_aniso_U_12
O1 0.0839(15) 0.0553(12) 0.0453(11) 0.0057(9) -0.0031(10) 0.0050(11)
O2 0.0608(12) 0.0765(15) 0.0685(14) 0.0125(11) -0.0156(11) -0.0070(10)
N2 0.0495(13) 0.0434(13) 0.0415(12) 0.0032(10) -0.0021(10) -0.0020(10)
N4 0.0454(12) 0.0433(13) 0.0479(13) -0.0047(10) 0.0001(10) -0.0060(10)
N7 0.0551(14) 0.0480(13) 0.0424(13) -0.0079(10) 0.0027(11) -0.0057(11)
N3 0.0511(13) 0.0391(13) 0.0493(14) 0.0003(10) 0.0015(10) -0.0016(10)
N8 0.0575(14) 0.0466(13) 0.0465(13) -0.0044(10) -0.0005(11) -0.0031(11)
N9 0.0462(13) 0.0530(14) 0.0481(13) -0.0054(11) -0.0011(11) -0.0030(11)
N5 0.0632(15) 0.0577(15) 0.0509(15) -0.0097(11) 0.0024(12) -0.0012(12)
N10 0.0655(15) 0.0514(14) 0.0489(14) 0.0018(11) -0.0011(12) -0.0032(12)
N6 0.0694(16) 0.0562(15) 0.0458(14) 0.0038(11) -0.0029(12) -0.0121(12)
N1 0.0608(14) 0.0543(15) 0.0502(14) -0.0062(11) -0.0055(12) 0.0038(12)
C15 0.0383(14) 0.0516(16) 0.0477(16) -0.0087(13) -0.0034(12) -0.0024(12)
C6 0.0437(14) 0.0391(15) 0.0469(16) 0.0016(12) 0.0004(12) -0.0036(11)
C7 0.0405(14) 0.0374(14) 0.0523(16) -0.0005(12) -0.0009(12) -0.0050(11)
C25 0.0516(16) 0.0474(15) 0.0365(14) -0.0080(12) 0.0021(12) -0.0037(13)
C8 0.0391(14) 0.0385(14) 0.0534(16) 0.0008(12) 0.0001(12) -0.0042(11)
C14 0.0376(14) 0.0488(16) 0.0498(16) -0.0027(13) -0.0004(12) -0.0061(12)
C30 0.0505(16) 0.0458(16) 0.0421(15) -0.0092(12) 0.0038(13) -0.0046(13)
C29 0.0492(16) 0.0502(16) 0.0422(15) -0.0093(12) 0.0043(12) -0.0032(13)
C5 0.0440(15) 0.0433(15) 0.0489(16) -0.0028(12) -0.0032(12) -0.0071(12)
C10 0.0418(14) 0.0427(15) 0.0526(16) -0.0005(12) -0.0005(12) -0.0025(12)
C31 0.0520(16) 0.0499(16) 0.0426(15) -0.0078(13) 0.0041(13) -0.0056(13)
C33 0.0506(16) 0.0445(15) 0.0452(15) -0.0090(12) 0.0024(13) -0.0022(13)
C34 0.0555(17) 0.0419(15) 0.0443(15) -0.0087(12) 0.0020(13) -0.0027(13)
C24 0.0565(17) 0.0495(16) 0.0393(15) -0.0107(12) 0.0036(13) -0.0028(13)
C23 0.0580(18) 0.0517(17) 0.0547(17) -0.0077(13) -0.0041(14) -0.0064(14)
C19 0.0609(18) 0.062(2) 0.0587(19) -0.0168(16) -0.0001(15) 0.0063(15)
C16 0.0680(19) 0.0551(18) 0.0495(17) -0.0082(14) -0.0031(14) 0.0096(15)
C9 0.074(2) 0.0390(16) 0.0655(19) 0.0064(13) -0.0014(15) 0.0008(14)
C4 0.077(2) 0.0424(17) 0.0568(18) -0.0015(14) 0.0099(15) -0.0076(15)
C28 0.0551(17) 0.0587(18) 0.0525(17) 0.0019(14) -0.0019(14) -0.0108(14)
C11 0.0598(17) 0.0454(16) 0.0561(18) 0.0036(14) -0.0003(14) -0.0002(13)
C13 0.0563(17) 0.0574(18) 0.0482(17) -0.0032(14) -0.0003(13) -0.0044(14)
C35 0.0653(19) 0.0516(17) 0.0542(18) -0.0058(14) -0.0067(15) -0.0077(14)
C12 0.0655(19) 0.0610(19) 0.0505(18) 0.0104(14) -0.0011(15) 0.0003(15)
C38 0.076(2) 0.0552(18) 0.0581(19) 0.0055(15) -0.0065(16) -0.0042(16)
C22 0.0584(18) 0.0558(18) 0.074(2) -0.0119(16) -0.0032(16) -0.0069(15)
C26 0.0572(18) 0.069(2) 0.0485(17) 0.0052(14) -0.0057(14) -0.0071(15)
C2 0.0633(19) 0.0550(19) 0.068(2) -0.0192(15) -0.0027(16) -0.0059(15)
C21 0.074(2) 0.0484(18) 0.064(2) -0.0105(15) 0.0117(17) -0.0158(15)
C18 0.0667(19) 0.0542(18) 0.067(2) -0.0097(16) -0.0060(16) 0.0144(15)
C3 0.084(2) 0.0397(17) 0.076(2) -0.0063(15) 0.0058(18) -0.0097(15)
C20 0.081(2) 0.0526(18) 0.0488(17) -0.0011(14) 0.0022(16) -0.0098(16)
C1 0.070(2) 0.066(2) 0.0511(17) -0.0109(15) -0.0086(15) 0.0030(16)
C27 0.0525(17) 0.079(2) 0.0612(19) 0.0057(16) -0.0104(15) -0.0145(16)
C37 0.082(2) 0.0547(19) 0.064(2) 0.0049(15) -0.0004(18) -0.0161(17)
C36 0.0680(19) 0.0558(18) 0.0607(19) -0.0086(15) -0.0006(16) -0.0174(15)
C32 0.0558(18) 0.077(2) 0.0597(19) 0.0014(16) 0.0014(15) -0.0144(16)
C17 0.086(2) 0.0554(19) 0.061(2) 0.0013(15) -0.0021(17) 0.0185(17)

loop_
_atom_type_symbol
_atom_type_description
_atom_type_scat_dispersion_real
_atom_type_scat_dispersion_imag
_atom_type_scat_source
C C 0.0033 0.0016 'International Tables Vol C Tables 4.2.6.8 and 6.1.1.4'
H H 0.0000 0.0000 'International Tables Vol C Tables 4.2.6.8 and 6.1.1.4'
N N 0.0061 0.0033 'International Tables Vol C Tables 4.2.6.8 and 6.1.1.4'
O O 0.0106 0.0060 'International Tables Vol C Tables 4.2.6.8 and 6.1.1.4'

loop_
_geom_angle_atom_site_label_1
_geom_angle_atom_site_label_2
_geom_angle_atom_site_label_3
_geom_angle
_geom_angle_site_symmetry_1
_geom_angle_site_symmetry_3
_geom_angle_publ_flag
N2 O1 H1 109.5 . . ?
N9 O2 H2A 109.5 . . ?
C6 N2 O1 126.5(2) . . ?
C8 N2 O1 123.20(19) . . ?
C8 N2 C6 110.3(2) . . ?
C14 N4 C10 118.4(2) . . ?
C29 N7 C25 117.7(2) . . ?
C6 N3 C7 105.8(2) . . ?
C33 N8 C30 105.7(2) . . ?
C31 N9 O2 123.2(2) . . ?
C33 N9 O2 126.5(2) . . ?
C33 N9 C31 110.3(2) . . ?
C15 N5 C19 116.7(2) . . ?
C38 N10 C34 117.1(2) . . ?
C20 N6 C24 117.5(2) . . ?
C1 N1 C5 117.3(2) . . ?
N5 C15 C14 116.7(2) . . ?
N5 C15 C16 122.1(2) . . ?
C16 C15 C14 121.2(2) . . ?
N2 C6 C5 122.6(2) . . ?
N3 C6 N2 109.7(2) . . ?
N3 C6 C5 127.5(2) . . ?
N3 C7 C8 110.8(2) . . ?
N3 C7 C10 121.4(2) . . ?
C8 C7 C10 127.8(2) . . ?
N7 C25 C24 116.4(2) . . ?
N7 C25 C26 123.1(2) . . ?
C26 C25 C24 120.6(2) . . ?
N2 C8 C7 103.3(2) . . ?
N2 C8 C9 121.8(2) . . ?
C7 C8 C9 134.8(2) . . ?
N4 C14 C15 116.0(2) . . ?
N4 C14 C13 122.5(2) . . ?
C13 C14 C15 121.5(2) . . ?
N8 C30 C29 118.8(2) . . ?
C31 C30 N8 111.1(2) . . ?
C31 C30 C29 130.1(2) . . ?
N7 C29 C30 118.4(2) . . ?
N7 C29 C28 122.7(2) . . ?
C28 C29 C30 118.8(2) . . ?
N1 C5 C6 116.9(2) . . ?
N1 C5 C4 122.1(2) . . ?
C4 C5 C6 120.9(2) . . ?
N4 C10 C7 117.1(2) . . ?
N4 C10 C11 122.1(2) . . ?
C11 C10 C7 120.8(2) . . ?
N9 C31 C30 103.5(2) . . ?
N9 C31 C32 121.6(2) . . ?
C30 C31 C32 134.9(2) . . ?
N8 C33 N9 109.5(2) . . ?
N8 C33 C34 127.2(2) . . ?
N9 C33 C34 123.2(2) . . ?
N10 C34 C33 116.1(2) . . ?
N10 C34 C35 122.4(2) . . ?
C35 C34 C33 121.4(2) . . ?
N6 C24 C25 116.1(2) . . ?
N6 C24 C23 121.7(3) . . ?
C23 C24 C25 122.2(2) . . ?
C24 C23 H23 120.0 . . ?
C24 C23 C22 119.9(3) . . ?
C22 C23 H23 120.0 . . ?
N5 C19 H19 117.8 . . ?
N5 C19 C18 124.4(3) . . ?
C18 C19 H19 117.8 . . ?
C15 C16 H16 120.2 . . ?
C15 C16 C17 119.7(3) . . ?
C17 C16 H16 120.2 . . ?
C8 C9 H9A 109.5 . . ?
C8 C9 H9B 109.5 . . ?
C8 C9 H9C 109.5 . . ?
H9A C9 H9B 109.5 . . ?
H9A C9 H9C 109.5 . . ?
H9B C9 H9C 109.5 . . ?
C5 C4 H4 120.5 . . ?
C3 C4 C5 119.1(3) . . ?
C3 C4 H4 120.5 . . ?
C29 C28 H28 120.8 . . ?
C27 C28 C29 118.5(3) . . ?
C27 C28 H28 120.8 . . ?
C10 C11 H11 120.6 . . ?
C12 C11 C10 118.8(3) . . ?
C12 C11 H11 120.6 . . ?
C14 C13 H13 120.6 . . ?
C12 C13 C14 118.7(3) . . ?
C12 C13 H13 120.6 . . ?
C34 C35 H35 120.9 . . ?
C36 C35 C34 118.2(3) . . ?
C36 C35 H35 120.9 . . ?
C11 C12 H12 120.3 . . ?
C13 C12 C11 119.5(3) . . ?
C13 C12 H12 120.3 . . ?
N10 C38 H38 118.1 . . ?
N10 C38 C37 123.7(3) . . ?
C37 C38 H38 118.1 . . ?
C23 C22 H22 120.7 . . ?
C23 C22 C21 118.7(3) . . ?
C21 C22 H22 120.7 . . ?
C25 C26 H26 120.9 . . ?
C25 C26 C27 118.3(2) . . ?
C27 C26 H26 120.9 . . ?
C3 C2 H2 120.7 . . ?
C1 C2 H2 120.7 . . ?
C1 C2 C3 118.6(3) . . ?
C22 C21 H21 120.9 . . ?
C20 C21 C22 118.1(3) . . ?
C20 C21 H21 120.9 . . ?
C19 C18 H18 120.9 . . ?
C19 C18 C17 118.2(3) . . ?
C17 C18 H18 120.9 . . ?
C4 C3 H3 120.5 . . ?
C2 C3 C4 119.0(3) . . ?
C2 C3 H3 120.5 . . ?
N6 C20 C21 124.1(3) . . ?
N6 C20 H20 118.0 . . ?
C21 C20 H20 118.0 . . ?
N1 C1 C2 123.9(3) . . ?
N1 C1 H1A 118.1 . . ?
C2 C1 H1A 118.1 . . ?
C28 C27 C26 119.7(3) . . ?
C28 C27 H27 120.1 . . ?
C26 C27 H27 120.1 . . ?
C38 C37 H37 120.8 . . ?
C38 C37 C36 118.4(3) . . ?
C36 C37 H37 120.8 . . ?
C35 C36 H36 120.0 . . ?
C37 C36 C35 120.0(3) . . ?
C37 C36 H36 120.0 . . ?
C31 C32 H32A 109.5 . . ?
C31 C32 H32B 109.5 . . ?
C31 C32 H32C 109.5 . . ?
H32A C32 H32B 109.5 . . ?
H32A C32 H32C 109.5 . . ?
H32B C32 H32C 109.5 . . ?
C16 C17 H17 120.6 . . ?
C18 C17 C16 118.9(3) . . ?
C18 C17 H17 120.6 . . ?

loop_
_geom_bond_atom_site_label_1
_geom_bond_atom_site_label_2
_geom_bond_distance
_geom_bond_site_symmetry_2
_geom_bond_publ_flag
O1 H1 0.8300 . ?
O1 N2 1.383(2) . ?
O2 H2A 0.8300 . ?
O2 N9 1.381(2) . ?
N2 C6 1.358(3) . ?
N2 C8 1.356(3) . ?
N4 C14 1.341(3) . ?
N4 C10 1.346(3) . ?
N7 C25 1.346(3) . ?
N7 C29 1.346(3) . ?
N3 C6 1.323(3) . ?
N3 C7 1.371(3) . ?
N8 C30 1.380(3) . ?
N8 C33 1.328(3) . ?
N9 C31 1.367(3) . ?
N9 C33 1.357(3) . ?
N5 C15 1.338(3) . ?
N5 C19 1.348(3) . ?
N10 C34 1.346(3) . ?
N10 C38 1.345(3) . ?
N6 C24 1.347(3) . ?
N6 C20 1.336(3) . ?
N1 C5 1.341(3) . ?
N1 C1 1.340(3) . ?
C15 C14 1.496(3) . ?
C15 C16 1.376(3) . ?
C6 C5 1.452(3) . ?
C7 C8 1.392(3) . ?
C7 C10 1.461(3) . ?
C25 C24 1.491(4) . ?
C25 C26 1.382(3) . ?
C8 C9 1.483(3) . ?
C14 C13 1.390(3) . ?
C30 C29 1.464(3) . ?
C30 C31 1.377(3) . ?
C29 C28 1.395(3) . ?
C5 C4 1.385(3) . ?
C10 C11 1.394(3) . ?
C31 C32 1.481(4) . ?
C33 C34 1.445(3) . ?
C34 C35 1.394(4) . ?
C24 C23 1.373(3) . ?
C23 H23 0.9400 . ?
C23 C22 1.377(4) . ?
C19 H19 0.9400 . ?
C19 C18 1.360(4) . ?
C16 H16 0.9400 . ?
C16 C17 1.378(4) . ?
C9 H9A 0.9700 . ?
C9 H9B 0.9700 . ?
C9 H9C 0.9700 . ?
C4 H4 0.9400 . ?
C4 C3 1.379(4) . ?
C28 H28 0.9400 . ?
C28 C27 1.371(3) . ?
C11 H11 0.9400 . ?
C11 C12 1.380(4) . ?
C13 H13 0.9400 . ?
C13 C12 1.379(4) . ?
C35 H35 0.9400 . ?
C35 C36 1.372(4) . ?
C12 H12 0.9400 . ?
C38 H38 0.9400 . ?
C38 C37 1.365(4) . ?
C22 H22 0.9400 . ?
C22 C21 1.379(4) . ?
C26 H26 0.9400 . ?
C26 C27 1.393(4) . ?
C2 H2 0.9400 . ?
C2 C3 1.371(4) . ?
C2 C1 1.366(4) . ?
C21 H21 0.9400 . ?
C21 C20 1.368(4) . ?
C18 H18 0.9400 . ?
C18 C17 1.368(4) . ?
C3 H3 0.9400 . ?
C20 H20 0.9400 . ?
C1 H1A 0.9400 . ?
C27 H27 0.9400 . ?
C37 H37 0.9400 . ?
C37 C36 1.371(4) . ?
C36 H36 0.9400 . ?
C32 H32A 0.9700 . ?
C32 H32B 0.9700 . ?
C32 H32C 0.9700 . ?
C17 H17 0.9400 . ?

loop_
_geom_torsion_atom_site_label_1
_geom_torsion_atom_site_label_2
_geom_torsion_atom_site_label_3
_geom_torsion_atom_site_label_4
_geom_torsion
_geom_torsion_site_symmetry_1
_geom_torsion_site_symmetry_2
_geom_torsion_site_symmetry_3
_geom_torsion_site_symmetry_4
_geom_torsion_publ_flag
O1 N2 C6 N3 -179.7(2) . . . . ?
O1 N2 C6 C5 3.6(4) . . . . ?
O1 N2 C8 C7 179.7(2) . . . . ?
O1 N2 C8 C9 -1.5(4) . . . . ?
O2 N9 C31 C30 -179.4(2) . . . . ?
O2 N9 C31 C32 0.1(4) . . . . ?
O2 N9 C33 N8 179.3(2) . . . . ?
O2 N9 C33 C34 -4.3(4) . . . . ?
N2 C6 C5 N1 6.0(4) . . . . ?
N2 C6 C5 C4 -175.6(2) . . . . ?
N4 C14 C13 C12 -0.1(4) . . . . ?
N4 C10 C11 C12 0.5(4) . . . . ?
N7 C25 C24 N6 -176.9(2) . . . . ?
N7 C25 C24 C23 2.7(4) . . . . ?
N7 C25 C26 C27 1.2(4) . . . . ?
N7 C29 C28 C27 0.9(4) . . . . ?
N3 C6 C5 N1 -170.1(2) . . . . ?
N3 C6 C5 C4 8.4(4) . . . . ?
N3 C7 C8 N2 -0.3(3) . . . . ?
N3 C7 C8 C9 -178.8(3) . . . . ?
N3 C7 C10 N4 -177.4(2) . . . . ?
N3 C7 C10 C11 2.8(4) . . . . ?
N8 C30 C29 N7 -176.1(2) . . . . ?
N8 C30 C29 C28 4.2(4) . . . . ?
N8 C30 C31 N9 0.2(3) . . . . ?
N8 C30 C31 C32 -179.2(3) . . . . ?
N8 C33 C34 N10 177.1(2) . . . . ?
N8 C33 C34 C35 -0.7(4) . . . . ?
N9 C33 C34 N10 1.4(4) . . . . ?
N9 C33 C34 C35 -176.4(2) . . . . ?
N5 C15 C14 N4 169.5(2) . . . . ?
N5 C15 C14 C13 -11.3(3) . . . . ?
N5 C15 C16 C17 1.3(4) . . . . ?
N5 C19 C18 C17 0.7(5) . . . . ?
N10 C34 C35 C36 -1.5(4) . . . . ?
N10 C38 C37 C36 -0.9(5) . . . . ?
N6 C24 C23 C22 1.4(4) . . . . ?
N1 C5 C4 C3 2.8(4) . . . . ?
C15 N5 C19 C18 -0.6(4) . . . . ?
C15 C14 C13 C12 -179.2(2) . . . . ?
C15 C16 C17 C18 -1.1(4) . . . . ?
C6 N2 C8 C7 0.4(3) . . . . ?
C6 N2 C8 C9 179.1(2) . . . . ?
C6 N3 C7 C8 0.0(3) . . . . ?
C6 N3 C7 C10 -179.3(2) . . . . ?
C6 C5 C4 C3 -175.5(3) . . . . ?
C7 N3 C6 N2 0.2(3) . . . . ?
C7 N3 C6 C5 176.7(2) . . . . ?
C7 C10 C11 C12 -179.7(2) . . . . ?
C25 N7 C29 C30 179.5(2) . . . . ?
C25 N7 C29 C28 -0.8(4) . . . . ?
C25 C24 C23 C22 -178.2(2) . . . . ?
C25 C26 C27 C28 -1.2(4) . . . . ?
C8 N2 C6 N3 -0.4(3) . . . . ?
C8 N2 C6 C5 -177.1(2) . . . . ?
C8 C7 C10 N4 3.4(4) . . . . ?
C8 C7 C10 C11 -176.4(2) . . . . ?
C14 N4 C10 C7 179.2(2) . . . . ?
C14 N4 C10 C11 -1.0(4) . . . . ?
C14 C15 C16 C17 -178.8(2) . . . . ?
C14 C13 C12 C11 -0.4(4) . . . . ?
C30 N8 C33 N9 0.1(3) . . . . ?
C30 N8 C33 C34 -176.1(2) . . . . ?
C30 C29 C28 C27 -179.5(2) . . . . ?
C29 N7 C25 C24 178.4(2) . . . . ?
C29 N7 C25 C26 -0.2(4) . . . . ?
C29 C30 C31 N9 179.2(2) . . . . ?
C29 C30 C31 C32 -0.2(5) . . . . ?
C29 C28 C27 C26 0.2(4) . . . . ?
C5 N1 C1 C2 -0.7(4) . . . . ?
C5 C4 C3 C2 -2.0(4) . . . . ?
C10 N4 C14 C15 180.0(2) . . . . ?
C10 N4 C14 C13 0.8(4) . . . . ?
C10 C7 C8 N2 179.0(2) . . . . ?
C10 C7 C8 C9 0.5(5) . . . . ?
C10 C11 C12 C13 0.2(4) . . . . ?
C31 N9 C33 N8 0.0(3) . . . . ?
C31 N9 C33 C34 176.4(2) . . . . ?
C31 C30 C29 N7 4.9(4) . . . . ?
C31 C30 C29 C28 -174.8(3) . . . . ?
C33 N8 C30 C29 -179.3(2) . . . . ?
C33 N8 C30 C31 -0.2(3) . . . . ?
C33 N9 C31 C30 -0.1(3) . . . . ?
C33 N9 C31 C32 179.4(2) . . . . ?
C33 C34 C35 C36 176.2(2) . . . . ?
C34 N10 C38 C37 -0.1(4) . . . . ?
C34 C35 C36 C37 0.5(4) . . . . ?
C24 N6 C20 C21 1.3(4) . . . . ?
C24 C25 C26 C27 -177.4(2) . . . . ?
C24 C23 C22 C21 -0.2(4) . . . . ?
C23 C22 C21 C20 -0.3(4) . . . . ?
C19 N5 C15 C14 179.7(2) . . . . ?
C19 N5 C15 C16 -0.4(4) . . . . ?
C19 C18 C17 C16 0.2(5) . . . . ?
C16 C15 C14 N4 -10.4(3) . . . . ?
C16 C15 C14 C13 168.8(2) . . . . ?
C38 N10 C34 C33 -176.5(2) . . . . ?
C38 N10 C34 C35 1.3(4) . . . . ?
C38 C37 C36 C35 0.6(4) . . . . ?
C22 C21 C20 N6 -0.2(4) . . . . ?
C26 C25 C24 N6 1.8(4) . . . . ?
C26 C25 C24 C23 -178.6(2) . . . . ?
C3 C2 C1 N1 1.4(4) . . . . ?
C20 N6 C24 C25 177.7(2) . . . . ?
C20 N6 C24 C23 -1.9(4) . . . . ?
C1 N1 C5 C6 177.0(2) . . . . ?
C1 N1 C5 C4 -1.5(4) . . . . ?
C1 C2 C3 C4 0.0(4) . . . . ?
